data_4129429
loop_
_publ_author_name
'Mutoh, Katsuya'
'Nakagawa, Yuki'
'Sakamoto, Akira'
'Kobayashi, Yoichi'
'Abe, Jiro'

_publ_section_title
;
 Stepwise Two-Photon-Gated Photochemical Reaction in Photochromic
 [2.2]Paracyclophane-Bridged Bis(imidazole dimer).
;
_journal_issue 17
_journal_name_full 'Journal of the American Chemical Society'
_journal_page_first 5674
_journal_page_last 5677
_journal_paper_doi 10.1021/jacs.5b02862
_journal_volume 137
_journal_year 2015
_chemical_formula_sum 'C85 H66 Cl2 N12'
_chemical_formula_weight 1326.40
_space_group_IT_number 14
_space_group_name_Hall '-P 2yn'
_space_group_name_H-M_alt 'P 1 21/n 1'
_symmetry_cell_setting monoclinic
_symmetry_space_group_name_H-M 'P 1 21/n 1'
_atom_sites_solution_hydrogens geom
_atom_sites_solution_primary direct
_atom_sites_solution_secondary difmap
_audit_creation_method SHELXL-97
_cell_angle_alpha 90.00
_cell_angle_beta 95.313(12)
_cell_angle_gamma 90.00
_cell_formula_units_Z 4
_cell_length_a 13.822(12)
_cell_length_b 21.057(19)
_cell_length_c 23.74(2)
_cell_measurement_reflns_used 5030
_cell_measurement_temperature 90
_cell_measurement_theta_max 23.98
_cell_measurement_theta_min 2.37
_cell_volume 6880(10)
_computing_cell_refinement 'Bruker SAINT'
_computing_data_collection 'Bruker APEX2'
_computing_data_reduction 'Bruker SAINT'
_computing_molecular_graphics 'Bruker SHELXTL'
_computing_publication_material 'Bruker SHELXTL'
_computing_structure_refinement 'SHELXL-97 (Sheldrick, 2008)'
_computing_structure_solution 'SHELXS-97 (Sheldrick, 2008)'
_diffrn_ambient_temperature 90
_diffrn_detector_area_resol_mean 8.333
_diffrn_measured_fraction_theta_full 0.987
_diffrn_measured_fraction_theta_max 0.987
_diffrn_measurement_device_type 'Bruker APEX-II CCD'
_diffrn_measurement_method '\f and \w scans'
_diffrn_radiation_monochromator graphite
_diffrn_radiation_source 'fine-focus sealed tube'
_diffrn_radiation_type MoK\a
_diffrn_radiation_wavelength 0.71073
_diffrn_reflns_av_R_equivalents 0.0523
_diffrn_reflns_av_sigmaI/netI 0.0723
_diffrn_reflns_limit_h_max 16
_diffrn_reflns_limit_h_min -15
_diffrn_reflns_limit_k_max 24
_diffrn_reflns_limit_k_min -13
_diffrn_reflns_limit_l_max 26
_diffrn_reflns_limit_l_min -27
_diffrn_reflns_number 30848
_diffrn_reflns_theta_full 24.82
_diffrn_reflns_theta_max 24.82
_diffrn_reflns_theta_min 1.30
_exptl_absorpt_coefficient_mu 0.152
_exptl_absorpt_correction_T_max 0.9850
_exptl_absorpt_correction_T_min 0.9418
_exptl_absorpt_correction_type empirical
_exptl_absorpt_process_details 'SADABS Sheldrick 1996'
_exptl_crystal_colour colorless
_exptl_crystal_density_diffrn 1.280
_exptl_crystal_description block
_exptl_crystal_F_000 2776
_exptl_crystal_size_max 0.40
_exptl_crystal_size_mid 0.20
_exptl_crystal_size_min 0.10
_refine_diff_density_max 1.360
_refine_diff_density_min -1.431
_refine_diff_density_rms 0.116
_refine_ls_extinction_method none
_refine_ls_goodness_of_fit_ref 1.026
_refine_ls_hydrogen_treatment mixed
_refine_ls_matrix_type full
_refine_ls_number_parameters 896
_refine_ls_number_reflns 11718
_refine_ls_number_restraints 0
_refine_ls_restrained_S_all 1.026
_refine_ls_R_factor_all 0.1518
_refine_ls_R_factor_gt 0.1068
_refine_ls_shift/su_max 0.013
_refine_ls_shift/su_mean 0.000
_refine_ls_structure_factor_coef Fsqd
_refine_ls_weighting_details 'calc w=1/[\s^2^(Fo^2^)+(0.1785P)^2^+31.8513P] where P=(Fo^2^+2Fc^2^)/3'
_refine_ls_weighting_scheme calc
_refine_ls_wR_factor_gt 0.3064
_refine_ls_wR_factor_ref 0.3369
_reflns_number_gt 7514
_reflns_number_total 11718
_reflns_threshold_expression >2sigma(I)
_cod_data_source_file ja5b02862_si_003.cif
_cod_data_source_block p2_1_n
_cod_depositor_comments
;
The following automatic conversions were performed:

data item '_symmetry_cell_setting' value 'Monoclinic' was changed to
'monoclinic' in accordance with the
/home/saulius/struct/COD-crude-data/automatic-downloads/DataCite-retrospective/ACS/depositions/lib/dictionaries/cif_core.dic
dictionary named 'cif_core.dic' version 2.4.2 last updated on
2011-04-26.

Automatic conversion script
Id: cif_fix_values 6909 2019-04-08 15:41:33Z antanas 
;
_cod_original_cell_volume 6880(11)
_cod_original_sg_symbol_H-M P2(1)/n
_cod_database_code 4129429

loop_
_symmetry_equiv_pos_as_xyz
'x, y, z'
'-x+1/2, y+1/2, -z+1/2'
'-x, -y, -z'
'x-1/2, -y-1/2, z-1/2'

loop_
_atom_site_label
_atom_site_type_symbol
_atom_site_fract_x
_atom_site_fract_y
_atom_site_fract_z
_atom_site_U_iso_or_equiv
_atom_site_adp_type
_atom_site_occupancy
_atom_site_symmetry_multiplicity
_atom_site_calc_flag
_atom_site_refinement_flags
_atom_site_disorder_assembly
_atom_site_disorder_group
C1A C 0.7254(9) 0.3158(6) 0.9094(6) 0.102(4) Uani 1 1 d . A 3
H1A1 H 0.7531 0.2853 0.9376 0.154 Uiso 1 1 calc R A 3
H1A2 H 0.7147 0.2949 0.8725 0.154 Uiso 1 1 calc R A 3
H1A3 H 0.6634 0.3317 0.9207 0.154 Uiso 1 1 calc R A 3
N1A N 0.8461(16) 0.4041(8) 0.9053(8) 0.220(11) Uani 1 1 d . A 3
C5 C 0.7827(4) 0.8412(2) 0.0467(2) 0.0177(11) Uani 1 1 d . B 3
C8 C 0.7002(4) 0.8385(2) 0.0772(2) 0.0194(12) Uani 1 1 d . B 3
C10 C 0.7562(4) 0.9381(3) -0.0588(2) 0.0162(11) Uani 1 1 d . B 3
C11 C 0.7545(4) 0.7204(3) -0.0207(2) 0.0213(12) Uani 1 1 d . B 3
C13 C 0.8470(4) 0.7395(3) 0.3074(2) 0.0221(12) Uani 1 1 d . B 3
C14 C 0.7158(4) 1.0004(3) -0.0776(2) 0.0170(11) Uani 1 1 d . B 3
C15 C 0.8774(4) 0.6959(3) 0.1249(2) 0.0255(13) Uani 1 1 d . B 3
C16 C 0.7151(4) 0.8392(2) 0.1364(2) 0.0177(11) Uani 1 1 d . B 3
H16 H 0.6610 0.8457 0.1577 0.021 Uiso 1 1 calc R B 3
C18 C 0.7151(4) 0.8213(2) -0.1474(2) 0.0177(11) Uani 1 1 d . B 3
C19 C 0.8745(4) 0.8356(3) 0.0759(2) 0.0207(12) Uani 1 1 d . B 3
H19 H 0.9300 0.8395 0.0554 0.025 Uiso 1 1 calc R B 3
C20 C 0.7743(4) 0.8424(2) -0.0184(2) 0.0180(12) Uani 1 1 d . B 3
C21 C 0.9633(4) 0.8031(3) 0.3718(2) 0.0272(14) Uani 1 1 d . B 3
H21 H 1.0146 0.7881 0.3513 0.033 Uiso 1 1 calc R B 3
C22 C 0.8886(4) 0.8244(3) 0.1344(2) 0.0198(12) Uani 1 1 d . B 3
C23 C 0.8598(4) 0.9154(3) -0.0600(2) 0.0178(11) Uani 1 1 d . B 3
C24 C 0.8794(5) 0.6448(3) 0.4121(3) 0.0304(14) Uani 1 1 d . B 3
H24 H 0.8867 0.6885 0.4217 0.036 Uiso 1 1 calc R B 3
C25 C 0.8140(4) 0.7008(3) 0.2202(2) 0.0230(13) Uani 1 1 d . B 3
C26 C 0.7360(4) 0.7065(3) -0.1117(2) 0.0202(12) Uani 1 1 d . B 3
C27 C 0.9287(4) 0.9841(3) -0.1335(2) 0.0243(13) Uani 1 1 d . B 3
H27 H 0.8661 0.9872 -0.1536 0.029 Uiso 1 1 calc R B 3
C29 C 0.8420(4) 0.6745(3) 0.3083(2) 0.0241(13) Uani 1 1 d . B 3
C30 C 0.9402(4) 0.9493(3) -0.0832(2) 0.0190(12) Uani 1 1 d . B 3
C31 C 0.7884(4) 0.8408(3) -0.1803(2) 0.0255(13) Uani 1 1 d . B 3
H31 H 0.8536 0.8283 -0.1699 0.031 Uiso 1 1 calc R B 3
C32 C 0.7592(4) 0.6033(3) -0.1589(3) 0.0268(13) Uani 1 1 d . B 3
H32 H 0.7756 0.5858 -0.1224 0.032 Uiso 1 1 calc R B 3
C33 C 0.6386(4) 1.1174(3) -0.1129(2) 0.0276(14) Uani 1 1 d . B 3
H33 H 0.6123 1.1571 -0.1258 0.033 Uiso 1 1 calc R B 3
C34 C 0.8591(4) 0.5175(3) 0.3853(3) 0.0245(13) Uani 1 1 d . B 3
H34 H 0.8519 0.4738 0.3757 0.029 Uiso 1 1 calc R B 3
C35 C 0.8825(4) 0.5351(3) 0.4416(3) 0.0271(14) Uani 1 1 d . B 3
H35 H 0.8917 0.5039 0.4705 0.032 Uiso 1 1 calc R B 3
C36 C 0.6769(4) 0.9445(3) 0.2987(3) 0.0254(13) Uani 1 1 d . B 3
C37 C 0.6200(4) 1.0040(3) -0.1023(2) 0.0193(12) Uani 1 1 d . B 3
H37 H 0.5811 0.9668 -0.1069 0.023 Uiso 1 1 calc R B 3
C38 C 0.7967(5) 0.6954(3) 0.1575(2) 0.0241(13) Uani 1 1 d . B 3
C39 C 0.5824(4) 1.0627(3) -0.1202(2) 0.0262(13) Uani 1 1 d . B 3
H39 H 0.5178 1.0654 -0.1375 0.031 Uiso 1 1 calc R B 3
C40 C 0.7030(4) 0.6993(3) 0.1316(2) 0.0237(13) Uani 1 1 d . B 3
H40 H 0.6494 0.6943 0.1535 0.028 Uiso 1 1 calc R B 3
C41 C 0.7663(4) 0.7061(2) 0.0410(2) 0.0217(12) Uani 1 1 d . B 3
C42 C 0.7332(4) 0.7707(3) -0.1036(2) 0.0190(12) Uani 1 1 d . B 3
C43 C 0.8467(4) 0.5627(3) 0.3438(2) 0.0228(13) Uani 1 1 d . B 3
H43 H 0.8310 0.5498 0.3057 0.027 Uiso 1 1 calc R B 3
C44 C 0.6204(4) 0.8414(3) -0.1627(2) 0.0212(12) Uani 1 1 d . B 3
H44 H 0.5700 0.8300 -0.1400 0.025 Uiso 1 1 calc R B 3
C45 C 0.7622(4) 0.5650(3) -0.2064(3) 0.0293(14) Uani 1 1 d . B 3
H45 H 0.7801 0.5216 -0.2020 0.035 Uiso 1 1 calc R B 3
C46 C 1.0331(4) 0.9470(3) -0.0542(3) 0.0333(15) Uani 1 1 d . B 3
H46 H 1.0428 0.9246 -0.0194 0.040 Uiso 1 1 calc R B 3
C47 C 0.7705(4) 1.0558(3) -0.0703(2) 0.0225(12) Uani 1 1 d . B 3
H47 H 0.8355 1.0534 -0.0535 0.027 Uiso 1 1 calc R B 3
C48 C 0.6005(4) 0.8171(3) 0.0513(2) 0.0240(13) Uani 1 1 d . B 3
H48A H 0.5890 0.8339 0.0123 0.029 Uiso 1 1 calc R B 3
H48B H 0.5498 0.8346 0.0738 0.029 Uiso 1 1 calc R B 3
C49 C 0.8921(5) 0.5993(3) 0.4546(3) 0.0345(15) Uani 1 1 d . B 3
H49 H 0.9075 0.6121 0.4927 0.041 Uiso 1 1 calc R B 3
C50 C 1.0066(4) 1.0140(3) -0.1546(3) 0.0250(13) Uani 1 1 d . B 3
H50 H 0.9973 1.0375 -0.1888 0.030 Uiso 1 1 calc R B 3
C51 C 0.8591(4) 0.6956(3) 0.0667(2) 0.0242(13) Uani 1 1 d . B 3
H51 H 0.9110 0.6881 0.0440 0.029 Uiso 1 1 calc R B 3
C52 C 0.7015(5) 0.9801(3) 0.3467(3) 0.0361(16) Uani 1 1 d . B 3
H52 H 0.7649 0.9777 0.3658 0.043 Uiso 1 1 calc R B 3
C53 C 0.7321(4) 1.1145(3) -0.0872(2) 0.0240(13) Uani 1 1 d . B 3
H53 H 0.7697 1.1521 -0.0810 0.029 Uiso 1 1 calc R B 3
C54 C 0.9760(4) 0.7164(3) 0.1516(3) 0.0292(14) Uani 1 1 d . B 3
H54A H 1.0271 0.7007 0.1285 0.035 Uiso 1 1 calc R B 3
H54B H 0.9877 0.6975 0.1898 0.035 Uiso 1 1 calc R B 3
C55 C 0.6724(5) 0.8962(3) -0.2440(2) 0.0295(14) Uani 1 1 d . B 3
H55 H 0.6575 0.9206 -0.2774 0.035 Uiso 1 1 calc R B 3
C56 C 0.8673(4) 0.7853(3) 0.3547(2) 0.0233(13) Uani 1 1 d . B 3
C57 C 0.8141(4) 0.8238(2) 0.2305(2) 0.0195(12) Uani 1 1 d . B 3
C58 C 0.7487(4) 0.9023(3) 0.2754(2) 0.0250(13) Uani 1 1 d . B 3
C59 C 0.5989(4) 0.8780(3) -0.2108(2) 0.0266(13) Uani 1 1 d . B 3
H59 H 0.5338 0.8908 -0.2212 0.032 Uiso 1 1 calc R B 3
C60 C 0.8564(4) 0.6278(3) 0.3564(2) 0.0192(12) Uani 1 1 d . B 3
C61 C 1.0977(4) 1.0097(3) -0.1260(3) 0.0310(15) Uani 1 1 d . B 3
H61 H 1.1515 1.0295 -0.1410 0.037 Uiso 1 1 calc R B 3
C62 C 1.1110(5) 0.9769(4) -0.0758(3) 0.0396(17) Uani 1 1 d . B 3
H62 H 1.1737 0.9748 -0.0558 0.047 Uiso 1 1 calc R B 3
C63 C 0.5930(4) 0.7418(3) 0.0500(3) 0.0273(14) Uani 1 1 d . B 3
H63A H 0.5397 0.7281 0.0723 0.033 Uiso 1 1 calc R B 3
H63B H 0.5770 0.7276 0.0105 0.033 Uiso 1 1 calc R B 3
C64 C 0.7324(4) 0.6677(3) -0.1640(2) 0.0207(12) Uani 1 1 d . B 3
C65 C 0.9827(4) 0.7928(3) 0.1565(3) 0.0263(13) Uani 1 1 d . B 3
H65A H 0.9986 0.8048 0.1966 0.032 Uiso 1 1 calc R B 3
H65B H 1.0357 0.8082 0.1347 0.032 Uiso 1 1 calc R B 3
C66 C 1.0071(4) 0.9664(3) 0.3165(2) 0.0259(13) Uani 1 1 d . B 3
H66 H 1.0360 0.9257 0.3223 0.031 Uiso 1 1 calc R B 3
C67 C 0.9836(5) 0.8416(3) 0.4174(3) 0.0353(16) Uani 1 1 d . B 3
H67 H 1.0492 0.8526 0.4289 0.042 Uiso 1 1 calc R B 3
C68 C 0.7671(5) 0.8783(3) -0.2278(3) 0.0327(15) Uani 1 1 d . B 3
H68 H 0.8179 0.8918 -0.2493 0.039 Uiso 1 1 calc R B 3
C69 C 0.6317(5) 1.0196(3) 0.3663(3) 0.0417(17) Uani 1 1 d . B 3
H69 H 0.6471 1.0435 0.3999 0.050 Uiso 1 1 calc R B 3
C70 C 1.0609(5) 1.0197(3) 0.3325(3) 0.0350(16) Uani 1 1 d . B 3
H70 H 1.1233 1.0159 0.3527 0.042 Uiso 1 1 calc R B 3
C71 C 0.7390(4) 0.5898(3) -0.2602(3) 0.0296(14) Uani 1 1 d . B 3
H71 H 0.7431 0.5639 -0.2927 0.035 Uiso 1 1 calc R B 3
C72 C 0.7049(4) 0.6913(3) -0.2182(2) 0.0260(13) Uani 1 1 d . B 3
H72 H 0.6827 0.7339 -0.2227 0.031 Uiso 1 1 calc R B 3
C73 C 0.9100(5) 0.8649(3) 0.4473(3) 0.0362(16) Uani 1 1 d . B 3
H73 H 0.9244 0.8915 0.4793 0.043 Uiso 1 1 calc R B 3
C74 C 0.8565(4) 0.9132(3) 0.2744(2) 0.0240(13) Uani 1 1 d . B 3
C75 C 0.6865(4) 0.7106(3) 0.0736(2) 0.0236(13) Uani 1 1 d . B 3
C76 C 0.5405(6) 1.0247(3) 0.3382(3) 0.050(2) Uani 1 1 d . B 3
H76 H 0.4937 1.0522 0.3521 0.060 Uiso 1 1 calc R B 3
C77 C 0.5855(5) 0.9499(3) 0.2694(3) 0.0344(15) Uani 1 1 d . B 3
H77 H 0.5703 0.9264 0.2356 0.041 Uiso 1 1 calc R B 3
C78 C 0.8071(4) 0.8308(2) 0.1652(2) 0.0192(12) Uani 1 1 d . B 3
C79 C 0.7930(5) 0.8091(3) 0.3842(3) 0.0361(16) Uani 1 1 d . B 3
H79 H 0.7275 0.7980 0.3729 0.043 Uiso 1 1 calc R B 3
C80 C 0.9290(5) 1.0856(3) 0.2918(3) 0.0397(17) Uani 1 1 d . B 3
H80 H 0.9031 1.1264 0.2825 0.048 Uiso 1 1 calc R B 3
C81 C 0.8139(5) 0.8484(3) 0.4295(3) 0.0412(17) Uani 1 1 d . B 3
H81 H 0.7625 0.8648 0.4491 0.049 Uiso 1 1 calc R B 3
C82 C 0.5171(5) 0.9893(3) 0.2893(3) 0.0440(18) Uani 1 1 d . B 3
H82 H 0.4541 0.9925 0.2697 0.053 Uiso 1 1 calc R B 3
C83 C 0.8734(5) 1.0311(3) 0.2789(3) 0.0343(15) Uani 1 1 d . B 3
H83 H 0.8092 1.0350 0.2611 0.041 Uiso 1 1 calc R B 3
C84 C 0.9123(4) 0.9705(3) 0.2922(3) 0.0307(14) Uani 1 1 d . B 3
C85 C 0.7100(4) 0.6525(3) -0.2661(2) 0.0278(14) Uani 1 1 d . B 3
H85 H 0.6933 0.6695 -0.3028 0.033 Uiso 1 1 calc R B 3
C86 C 1.0218(5) 1.0795(4) 0.3183(3) 0.0423(18) Uani 1 1 d . B 3
H86 H 1.0596 1.1164 0.3271 0.051 Uiso 1 1 calc R B 3
C87 C 0.4684(6) 0.7689(4) 0.2279(4) 0.051(2) Uani 1 1 d . C 3
C88 C 0.4753(7) 0.8020(5) 0.2822(4) 0.069(3) Uani 1 1 d . C 3
H88A H 0.5414 0.8183 0.2908 0.104 Uiso 1 1 calc R C 3
H88B H 0.4599 0.7724 0.3120 0.104 Uiso 1 1 calc R C 3
H88C H 0.4291 0.8374 0.2803 0.104 Uiso 1 1 calc R C 3
C90 C 0.6401(7) 0.5464(5) 0.9898(4) 0.074(3) Uani 1 1 d . D 3
H90A H 0.5878 0.5394 0.9590 0.089 Uiso 1 1 calc R D 3
H90B H 0.6679 0.5890 0.9841 0.089 Uiso 1 1 calc R D 3
C91 C 0.5104(7) 0.8848(5) 0.4335(4) 0.059(2) Uani 1 1 d . E 3
C92 C 0.4563(8) 0.9251(5) 0.4671(5) 0.085(3) Uani 1 1 d . E 3
H92A H 0.3882 0.9116 0.4638 0.128 Uiso 1 1 calc R E 3
H92B H 0.4607 0.9690 0.4540 0.128 Uiso 1 1 calc R E 3
H92C H 0.4830 0.9223 0.5067 0.128 Uiso 1 1 calc R E 3
C99 C 0.5991(7) 0.7112(5) 0.4732(6) 0.079(3) Uani 1 1 d . F 3
C100 C 0.5931(8) 0.6973(5) 0.4121(5) 0.084(3) Uani 1 1 d . F 3
H10A H 0.5994 0.7369 0.3911 0.126 Uiso 1 1 calc R F 3
H10B H 0.5303 0.6776 0.4003 0.126 Uiso 1 1 calc R F 3
H10C H 0.6456 0.6683 0.4043 0.126 Uiso 1 1 calc R F 3
Cl1 Cl 0.7304(2) 0.49011(12) 0.98345(12) 0.0784(8) Uani 1 1 d . D 3
Cl2 Cl 0.58838(18) 0.54623(11) 1.05428(10) 0.0680(7) Uani 1 1 d . D 3
N1 N 0.4654(6) 0.7439(4) 0.1859(3) 0.075(2) Uani 1 1 d . C 3
N2 N 0.7486(3) 0.6759(2) -0.05940(19) 0.0212(10) Uani 1 1 d . B 3
N3 N 0.7444(3) 0.7810(2) -0.04446(19) 0.0192(10) Uani 1 1 d . B 3
N4 N 0.7045(3) 0.8943(2) -0.03700(18) 0.0174(10) Uani 1 1 d . B 3
N5 N 0.8699(3) 0.8599(2) -0.03807(18) 0.0182(10) Uani 1 1 d . B 3
N6 N 0.8960(3) 0.8652(2) 0.2521(2) 0.0225(11) Uani 1 1 d . B 3
N7 N 0.7240(3) 0.8492(2) 0.25168(19) 0.0206(10) Uani 1 1 d . B 3
N8 N 0.8217(3) 0.6510(2) 0.25382(19) 0.0228(11) Uani 1 1 d . B 3
N9 N 0.8293(3) 0.7572(2) 0.25020(19) 0.0213(10) Uani 1 1 d . B 3
N10 N 0.5557(7) 0.8518(4) 0.4065(4) 0.085(3) Uani 1 1 d . E 3
N12 N 0.6029(6) 0.7224(4) 0.5232(4) 0.076(2) Uani 1 1 d . F 3
C2A C 0.7878(11) 0.3651(7) 0.9059(6) 0.110(5) Uani 1 1 d . A 3

loop_
_atom_site_aniso_label
_atom_site_aniso_U_11
_atom_site_aniso_U_22
_atom_site_aniso_U_33
_atom_site_aniso_U_23
_atom_site_aniso_U_13
_atom_site_aniso_U_12
C1A 0.097(9) 0.077(8) 0.125(10) 0.019(7) -0.037(8) -0.002(7)
N1A 0.32(2) 0.140(13) 0.230(18) -0.063(12) 0.205(19) -0.097(15)
C5 0.020(3) 0.008(2) 0.024(3) 0.000(2) -0.003(2) 0.001(2)
C8 0.019(3) 0.013(3) 0.026(3) 0.004(2) -0.003(2) 0.003(2)
C10 0.014(3) 0.020(3) 0.014(3) -0.002(2) -0.003(2) 0.000(2)
C11 0.020(3) 0.016(3) 0.026(3) 0.003(2) -0.007(2) 0.001(2)
C13 0.016(3) 0.018(3) 0.031(3) -0.001(2) -0.005(2) 0.003(2)
C14 0.022(3) 0.017(3) 0.012(3) -0.001(2) 0.000(2) 0.000(2)
C15 0.035(3) 0.012(3) 0.029(3) 0.003(2) -0.006(3) 0.005(2)
C16 0.018(3) 0.010(3) 0.025(3) 0.002(2) 0.001(2) 0.000(2)
C18 0.018(3) 0.015(3) 0.020(3) -0.002(2) -0.003(2) 0.000(2)
C19 0.017(3) 0.014(3) 0.030(3) 0.003(2) -0.004(2) -0.002(2)
C20 0.013(3) 0.012(3) 0.028(3) 0.002(2) -0.004(2) 0.000(2)
C21 0.026(3) 0.030(3) 0.024(3) 0.008(3) -0.005(2) 0.002(3)
C22 0.017(3) 0.015(3) 0.026(3) -0.002(2) -0.006(2) 0.000(2)
C23 0.016(3) 0.018(3) 0.018(3) -0.001(2) -0.004(2) 0.000(2)
C24 0.034(4) 0.027(3) 0.030(3) 0.001(3) 0.005(3) -0.006(3)
C25 0.023(3) 0.017(3) 0.028(3) 0.003(2) -0.002(2) 0.003(2)
C26 0.017(3) 0.018(3) 0.025(3) -0.001(2) -0.001(2) -0.002(2)
C27 0.023(3) 0.022(3) 0.028(3) 0.003(2) 0.000(2) 0.003(2)
C29 0.019(3) 0.028(3) 0.025(3) 0.004(2) 0.003(2) -0.001(2)
C30 0.019(3) 0.016(3) 0.022(3) 0.001(2) -0.001(2) 0.000(2)
C31 0.019(3) 0.033(3) 0.024(3) -0.001(3) -0.001(2) -0.003(3)
C32 0.029(3) 0.021(3) 0.029(3) 0.001(2) -0.003(3) -0.001(2)
C33 0.033(4) 0.022(3) 0.028(3) 0.010(2) 0.006(3) 0.010(3)
C34 0.016(3) 0.023(3) 0.035(3) 0.002(3) 0.002(2) 0.000(2)
C35 0.019(3) 0.034(4) 0.029(3) 0.015(3) 0.005(2) 0.001(3)
C36 0.020(3) 0.022(3) 0.033(3) 0.001(3) -0.004(3) 0.002(2)
C37 0.017(3) 0.021(3) 0.020(3) 0.001(2) 0.002(2) 0.002(2)
C38 0.041(4) 0.011(3) 0.019(3) 0.002(2) -0.004(3) -0.004(2)
C39 0.022(3) 0.029(3) 0.026(3) 0.005(3) -0.002(2) 0.007(3)
C40 0.027(3) 0.012(3) 0.031(3) 0.002(2) -0.001(3) -0.008(2)
C41 0.032(3) 0.010(3) 0.022(3) 0.001(2) -0.004(2) -0.002(2)
C42 0.010(3) 0.023(3) 0.024(3) 0.002(2) 0.000(2) 0.000(2)
C43 0.020(3) 0.028(3) 0.020(3) -0.001(2) -0.001(2) 0.001(2)
C44 0.021(3) 0.020(3) 0.022(3) 0.002(2) -0.001(2) -0.002(2)
C45 0.030(3) 0.020(3) 0.039(4) -0.004(3) 0.005(3) -0.005(3)
C46 0.021(3) 0.049(4) 0.030(3) 0.015(3) -0.002(3) -0.004(3)
C47 0.020(3) 0.024(3) 0.023(3) 0.002(2) 0.000(2) 0.001(2)
C48 0.021(3) 0.029(3) 0.022(3) 0.001(2) -0.003(2) -0.003(2)
C49 0.040(4) 0.043(4) 0.021(3) 0.002(3) 0.002(3) -0.007(3)
C50 0.028(3) 0.019(3) 0.028(3) 0.006(2) 0.005(3) 0.004(2)
C51 0.033(3) 0.014(3) 0.025(3) 0.001(2) 0.002(3) 0.004(2)
C52 0.039(4) 0.035(4) 0.035(4) -0.001(3) 0.005(3) 0.001(3)
C53 0.029(3) 0.015(3) 0.030(3) 0.004(2) 0.008(3) 0.001(2)
C54 0.028(3) 0.030(3) 0.029(3) 0.008(3) -0.003(3) 0.010(3)
C55 0.037(4) 0.030(3) 0.020(3) 0.008(3) -0.001(3) -0.005(3)
C56 0.024(3) 0.020(3) 0.024(3) 0.001(2) -0.005(2) 0.002(2)
C57 0.018(3) 0.014(3) 0.025(3) 0.003(2) -0.006(2) -0.001(2)
C58 0.024(3) 0.024(3) 0.026(3) 0.004(2) -0.007(2) 0.001(2)
C59 0.029(3) 0.023(3) 0.027(3) 0.000(2) -0.006(3) 0.001(3)
C60 0.015(3) 0.018(3) 0.025(3) 0.004(2) 0.003(2) -0.001(2)
C61 0.022(3) 0.028(3) 0.044(4) 0.003(3) 0.009(3) -0.003(3)
C62 0.017(3) 0.060(5) 0.042(4) 0.010(3) -0.001(3) -0.008(3)
C63 0.028(3) 0.026(3) 0.027(3) -0.001(3) -0.002(3) -0.007(3)
C64 0.017(3) 0.023(3) 0.021(3) -0.002(2) -0.001(2) 0.000(2)
C65 0.022(3) 0.029(3) 0.026(3) 0.002(3) -0.008(2) 0.004(3)
C66 0.024(3) 0.027(3) 0.026(3) -0.005(3) -0.001(2) -0.004(3)
C67 0.033(4) 0.034(4) 0.036(4) 0.007(3) -0.011(3) 0.000(3)
C68 0.036(4) 0.034(4) 0.028(3) 0.005(3) 0.003(3) -0.011(3)
C69 0.052(5) 0.034(4) 0.040(4) -0.006(3) 0.005(3) 0.007(3)
C70 0.024(3) 0.037(4) 0.043(4) -0.012(3) -0.006(3) -0.005(3)
C71 0.029(3) 0.029(3) 0.031(3) -0.013(3) 0.001(3) -0.006(3)
C72 0.022(3) 0.027(3) 0.028(3) -0.004(3) -0.005(2) 0.003(2)
C73 0.050(4) 0.026(3) 0.029(3) -0.006(3) -0.015(3) -0.002(3)
C74 0.023(3) 0.018(3) 0.029(3) 0.006(2) -0.008(2) 0.001(2)
C75 0.029(3) 0.014(3) 0.027(3) 0.000(2) -0.005(3) -0.006(2)
C76 0.058(5) 0.034(4) 0.057(5) -0.010(4) -0.006(4) 0.032(4)
C77 0.033(4) 0.033(4) 0.036(4) 0.003(3) 0.001(3) 0.000(3)
C78 0.024(3) 0.012(3) 0.021(3) 0.002(2) -0.006(2) -0.003(2)
C79 0.035(4) 0.037(4) 0.034(4) -0.014(3) -0.005(3) 0.005(3)
C80 0.044(4) 0.032(4) 0.045(4) -0.009(3) 0.012(3) 0.001(3)
C81 0.043(4) 0.043(4) 0.037(4) -0.009(3) 0.000(3) 0.016(3)
C82 0.035(4) 0.039(4) 0.058(5) 0.015(4) 0.006(3) 0.006(3)
C83 0.033(4) 0.036(4) 0.034(4) -0.004(3) 0.003(3) -0.001(3)
C84 0.023(3) 0.029(3) 0.039(4) -0.007(3) -0.002(3) 0.000(3)
C85 0.029(3) 0.034(4) 0.019(3) -0.004(3) -0.009(2) 0.005(3)
C86 0.030(4) 0.043(4) 0.055(5) -0.017(3) 0.009(3) -0.012(3)
C87 0.057(5) 0.036(4) 0.063(6) 0.016(4) 0.018(4) 0.013(4)
C88 0.070(6) 0.057(6) 0.084(7) -0.020(5) 0.020(5) -0.031(5)
C90 0.063(6) 0.077(7) 0.082(7) 0.004(5) -0.002(5) -0.018(5)
C91 0.063(6) 0.057(6) 0.056(5) 0.007(4) 0.001(5) -0.012(5)
C92 0.087(8) 0.052(6) 0.120(9) -0.003(6) 0.030(7) -0.018(5)
C99 0.063(6) 0.071(7) 0.100(9) 0.026(6) -0.005(6) -0.022(5)
C100 0.083(7) 0.073(7) 0.092(8) 0.018(6) -0.006(6) -0.016(6)
Cl1 0.0812(17) 0.0616(15) 0.0936(19) 0.0154(13) 0.0150(14) 0.0055(13)
Cl2 0.0706(15) 0.0628(15) 0.0685(15) 0.0036(11) -0.0042(12) 0.0008(11)
N1 0.088(6) 0.083(6) 0.053(5) 0.001(4) 0.001(4) 0.048(5)
N2 0.023(2) 0.016(2) 0.023(3) -0.0003(19) -0.005(2) 0.0007(19)
N3 0.021(2) 0.013(2) 0.022(2) 0.0030(19) -0.0038(19) 0.0023(19)
N4 0.017(2) 0.016(2) 0.018(2) -0.0013(18) -0.0029(18) 0.0005(18)
N5 0.015(2) 0.021(3) 0.018(2) -0.0015(19) -0.0043(18) -0.0008(19)
N6 0.021(2) 0.019(3) 0.025(3) 0.006(2) -0.010(2) -0.005(2)
N7 0.020(2) 0.016(2) 0.025(3) 0.0030(19) -0.006(2) -0.0010(19)
N8 0.028(3) 0.021(3) 0.019(2) 0.002(2) -0.002(2) -0.001(2)
N9 0.025(3) 0.017(2) 0.020(2) 0.0027(19) -0.0055(19) 0.000(2)
N10 0.089(7) 0.075(6) 0.092(7) -0.005(5) 0.021(5) 0.008(5)
N12 0.061(5) 0.086(6) 0.079(6) 0.020(5) -0.002(4) -0.004(4)
C2A 0.121(11) 0.079(9) 0.141(12) -0.019(8) 0.073(10) 0.003(8)

loop_
_atom_type_symbol
_atom_type_description
_atom_type_scat_dispersion_real
_atom_type_scat_dispersion_imag
_atom_type_scat_source
C C 0.0033 0.0016 'International Tables Vol C Tables 4.2.6.8 and 6.1.1.4'
H H 0.0000 0.0000 'International Tables Vol C Tables 4.2.6.8 and 6.1.1.4'
N N 0.0061 0.0033 'International Tables Vol C Tables 4.2.6.8 and 6.1.1.4'
Cl Cl 0.1484 0.1585 'International Tables Vol C Tables 4.2.6.8 and 6.1.1.4'

loop_
_geom_angle_atom_site_label_1
_geom_angle_atom_site_label_2
_geom_angle_atom_site_label_3
_geom_angle
C19 C5 C8 118.9(5)
C19 C5 C20 118.8(5)
C8 C5 C20 121.9(5)
C16 C8 C5 117.7(5)
C16 C8 C48 116.8(5)
C5 C8 C48 123.3(5)
N4 C10 C14 122.8(5)
N4 C10 C23 109.8(5)
C14 C10 C23 127.3(5)
N2 C11 N3 111.9(5)
N2 C11 C41 122.7(5)
N3 C11 C41 125.3(5)
C29 C13 N9 105.9(5)
C29 C13 C56 130.0(5)
N9 C13 C56 124.1(5)
C47 C14 C37 119.3(5)
C47 C14 C10 121.3(5)
C37 C14 C10 119.4(5)
C51 C15 C38 117.8(5)
C51 C15 C54 119.6(6)
C38 C15 C54 119.9(5)
C78 C16 C8 122.1(5)
C44 C18 C31 118.5(5)
C44 C18 C42 119.5(5)
C31 C18 C42 121.0(5)
C5 C19 C22 122.9(5)
N3 C20 N5 107.9(4)
N3 C20 N4 111.5(4)
N5 C20 N4 107.1(4)
N3 C20 C5 113.5(4)
N5 C20 C5 109.4(4)
N4 C20 C5 107.2(4)
C67 C21 C56 120.5(6)
C19 C22 C78 117.0(5)
C19 C22 C65 117.0(5)
C78 C22 C65 124.5(5)
N5 C23 C30 122.6(5)
N5 C23 C10 110.3(5)
C30 C23 C10 127.1(5)
C60 C24 C49 121.3(6)
N8 C25 N9 111.7(5)
N8 C25 C38 122.8(5)
N9 C25 C38 125.4(5)
C42 C26 N2 109.6(5)
C42 C26 C64 131.5(5)
N2 C26 C64 118.8(5)
C50 C27 C30 121.1(5)
C13 C29 N8 110.3(5)
C13 C29 C60 131.3(5)
N8 C29 C60 118.3(5)
C27 C30 C46 117.7(5)
C27 C30 C23 123.0(5)
C46 C30 C23 119.3(5)
C68 C31 C18 120.8(6)
C45 C32 C64 121.1(6)
C53 C33 C39 120.5(5)
C43 C34 C35 120.4(6)
C49 C35 C34 118.7(5)
C52 C36 C77 120.7(6)
C52 C36 C58 120.9(5)
C77 C36 C58 118.3(6)
C39 C37 C14 119.2(5)
C40 C38 C15 120.6(5)
C40 C38 C25 119.9(5)
C15 C38 C25 118.9(5)
C37 C39 C33 120.6(5)
C38 C40 C75 120.7(6)
C51 C41 C75 120.5(5)
C51 C41 C11 118.6(5)
C75 C41 C11 120.5(5)
C26 C42 N3 106.8(5)
C26 C42 C18 127.9(5)
N3 C42 C18 125.2(5)
C34 C43 C60 121.5(5)
C59 C44 C18 120.6(5)
C71 C45 C32 120.4(6)
C62 C46 C30 120.7(6)
C53 C47 C14 121.4(5)
C8 C48 C63 111.0(5)
C35 C49 C24 120.5(6)
C61 C50 C27 120.1(6)
C15 C51 C41 121.1(6)
C36 C52 C69 118.6(6)
C33 C53 C47 118.9(6)
C15 C54 C65 111.0(4)
C68 C55 C59 119.2(6)
C79 C56 C21 118.9(6)
C79 C56 C13 121.2(5)
C21 C56 C13 119.8(5)
N6 C57 N7 108.0(4)
N6 C57 N9 111.4(4)
N7 C57 N9 109.4(4)
N6 C57 C78 105.3(4)
N7 C57 C78 109.1(4)
N9 C57 C78 113.4(4)
N7 C58 C36 121.8(5)
N7 C58 C74 110.4(5)
C36 C58 C74 127.7(5)
C44 C59 C55 120.4(6)
C24 C60 C43 117.7(5)
C24 C60 C29 124.1(5)
C43 C60 C29 118.2(5)
C50 C61 C62 120.1(6)
C61 C62 C46 120.2(6)
C75 C63 C48 112.0(5)
C72 C64 C32 117.9(5)
C72 C64 C26 124.0(5)
C32 C64 C26 118.1(5)
C22 C65 C54 111.9(5)
C70 C66 C84 122.0(6)
C21 C67 C73 120.8(6)
C55 C68 C31 120.4(6)
C76 C69 C52 121.2(7)
C66 C70 C86 118.6(6)
C85 C71 C45 119.4(6)
C64 C72 C85 120.5(6)
C67 C73 C81 118.6(6)
N6 C74 C84 122.1(5)
N6 C74 C58 110.1(5)
C84 C74 C58 127.7(5)
C40 C75 C41 117.8(5)
C40 C75 C63 119.8(5)
C41 C75 C63 120.8(5)
C69 C76 C82 119.7(7)
C82 C77 C36 120.0(7)
C16 C78 C22 119.6(5)
C16 C78 C57 118.0(5)
C22 C78 C57 122.2(5)
C81 C79 C56 120.2(6)
C86 C80 C83 119.4(7)
C79 C81 C73 120.9(7)
C77 C82 C76 119.7(7)
C80 C83 C84 120.2(6)
C66 C84 C83 118.4(6)
C66 C84 C74 121.3(6)
C83 C84 C74 120.0(5)
C71 C85 C72 120.5(6)
C80 C86 C70 121.0(6)
N1 C87 C88 178.3(10)
Cl1 C90 Cl2 115.4(6)
N10 C91 C92 179.1(11)
N12 C99 C100 179.3(11)
C11 N2 C26 106.8(5)
C11 N3 C42 104.9(4)
C11 N3 C20 128.2(4)
C42 N3 C20 123.5(4)
C10 N4 C20 105.7(4)
C23 N5 C20 106.7(4)
C74 N6 C57 105.3(5)
C58 N7 C57 105.3(5)
C25 N8 C29 106.2(5)
C25 N9 C13 105.8(4)
C25 N9 C57 129.4(4)
C13 N9 C57 124.0(4)
N1A C2A C1A 175(2)

loop_
_geom_bond_atom_site_label_1
_geom_bond_atom_site_label_2
_geom_bond_distance
C1A C2A 1.357(18)
N1A C2A 1.151(18)
C5 C19 1.393(8)
C5 C8 1.408(8)
C5 C20 1.539(8)
C8 C16 1.402(8)
C8 C48 1.524(8)
C10 N4 1.303(7)
C10 C14 1.479(8)
C10 C23 1.513(7)
C11 N2 1.308(7)
C11 N3 1.398(7)
C11 C41 1.490(8)
C13 C29 1.371(8)
C13 N9 1.408(7)
C13 C56 1.488(8)
C14 C47 1.393(8)
C14 C37 1.400(8)
C15 C51 1.382(8)
C15 C38 1.416(9)
C15 C54 1.512(8)
C16 C78 1.398(8)
C18 C44 1.392(8)
C18 C31 1.397(8)
C18 C42 1.493(8)
C19 C22 1.403(8)
C20 N3 1.475(7)
C20 N5 1.488(7)
C20 N4 1.497(7)
C21 C67 1.363(9)
C21 C56 1.402(8)
C22 C78 1.406(8)
C22 C65 1.511(8)
C23 N5 1.282(7)
C23 C30 1.470(8)
C24 C60 1.379(8)
C24 C49 1.391(9)
C25 N8 1.316(7)
C25 N9 1.390(7)
C25 C38 1.490(8)
C26 C42 1.366(8)
C26 N2 1.395(7)
C26 C64 1.485(8)
C27 C50 1.380(8)
C27 C30 1.397(8)
C29 N8 1.389(8)
C29 C60 1.505(8)
C30 C46 1.400(8)
C31 C68 1.385(9)
C32 C45 1.390(9)
C32 C64 1.407(8)
C33 C53 1.380(9)
C33 C39 1.391(9)
C34 C43 1.369(8)
C34 C35 1.397(9)
C35 C49 1.388(9)
C36 C52 1.381(9)
C36 C77 1.389(9)
C36 C58 1.478(9)
C37 C39 1.391(8)
C38 C40 1.383(8)
C40 C75 1.396(8)
C41 C51 1.388(8)
C41 C75 1.408(8)
C42 N3 1.416(7)
C43 C60 1.407(8)
C44 C59 1.387(8)
C45 C71 1.390(9)
C46 C62 1.385(9)
C47 C53 1.389(8)
C48 C63 1.591(8)
C50 C61 1.377(9)
C52 C69 1.387(10)
C54 C65 1.614(9)
C55 C68 1.382(9)
C55 C59 1.396(9)
C56 C79 1.388(9)
C57 N6 1.482(7)
C57 N7 1.485(7)
C57 N9 1.488(7)
C57 C78 1.551(8)
C58 N7 1.283(7)
C58 C74 1.509(8)
C61 C62 1.376(9)
C63 C75 1.510(8)
C64 C72 1.398(8)
C66 C70 1.380(9)
C66 C84 1.385(8)
C67 C73 1.384(10)
C69 C76 1.374(11)
C70 C86 1.398(10)
C71 C85 1.383(9)
C72 C85 1.408(8)
C73 C81 1.400(10)
C74 N6 1.286(8)
C74 C84 1.473(8)
C76 C82 1.393(11)
C77 C82 1.375(10)
C79 C81 1.367(9)
C80 C86 1.382(10)
C80 C83 1.398(10)
C83 C84 1.409(9)
C87 N1 1.126(11)
C87 C88 1.460(13)
C90 Cl1 1.737(11)
C90 Cl2 1.749(11)
C91 N10 1.165(12)
C91 C92 1.424(14)
C99 N12 1.208(14)
C99 C100 1.474(17)
